data_7705026
loop_
_publ_author_name
'Liu, Shuting'
'Lu, Jingjing'
'Li, Xiao-Lei'
'Zhu, Zhenhua'
'Tang, Jinkui'

_publ_section_title
;
 Counter anions influence the relaxation dynamics of phenoxy-bridged
 Dy<sub>2</sub> single molecule magnets.
;
_journal_issue 35
_journal_name_full 'Dalton transactions (Cambridge, England : 2003)'
_journal_page_first 12372
_journal_page_last 12379
_journal_paper_doi 10.1039/d0dt02451a
_journal_volume 49
_journal_year 2020
_chemical_formula_moiety 'C53 H50 Dy2 N12 O10, 2(Cl), 5(H2 O)'
_chemical_formula_sum 'C53 H60 Cl2 Dy2 N12 O15'
_chemical_formula_weight 1501.03
_space_group_crystal_system monoclinic
_space_group_IT_number 14
_space_group_name_Hall '-P 2ybc'
_space_group_name_H-M_alt 'P 1 21/c 1'
_atom_sites_solution_hydrogens mixed
_atom_sites_solution_primary dual
_audit_creation_date 2020-08-01
_audit_creation_method
;
Olex2 1.3
(compiled 2020.07.31 svn.rc2a77460 for OlexSys, GUI svn.r6143)
;
_audit_update_record
;
2020-08-03 deposited with the CCDC.	2020-08-04 downloaded from the CCDC.
;
_cell_angle_alpha 90
_cell_angle_beta 93.072(8)
_cell_angle_gamma 90
_cell_formula_units_Z 4
_cell_length_a 14.434(5)
_cell_length_b 17.950(7)
_cell_length_c 26.051(9)
_cell_measurement_reflns_used 9900
_cell_measurement_temperature 273.15
_cell_measurement_theta_max 26.5
_cell_measurement_theta_min 2.28
_cell_volume 6740(4)
_computing_molecular_graphics 'Olex2 1.3 (Dolomanov et al., 2009)'
_computing_publication_material 'Olex2 1.3 (Dolomanov et al., 2009)'
_computing_structure_refinement 'SHELXL 2018/3 (Sheldrick, 2015)'
_computing_structure_solution 'SHELXT 2018/2 (Sheldrick, 2018)'
_diffrn_ambient_temperature 273.15
_diffrn_measured_fraction_theta_full 1.000
_diffrn_measured_fraction_theta_max 0.984
_diffrn_measurement_device_type 'CCD area detector'
_diffrn_measurement_method 'phi and omega scans'
_diffrn_radiation_monochromator graphite
_diffrn_radiation_type MoK\a
_diffrn_radiation_wavelength 0.71073
_diffrn_reflns_av_R_equivalents 0.0812
_diffrn_reflns_av_unetI/netI 0.0940
_diffrn_reflns_Laue_measured_fraction_full 1.000
_diffrn_reflns_Laue_measured_fraction_max 0.984
_diffrn_reflns_limit_h_max 17
_diffrn_reflns_limit_h_min -17
_diffrn_reflns_limit_k_max 22
_diffrn_reflns_limit_k_min -22
_diffrn_reflns_limit_l_max 22
_diffrn_reflns_limit_l_min -32
_diffrn_reflns_number 41046
_diffrn_reflns_point_group_measured_fraction_full 1.000
_diffrn_reflns_point_group_measured_fraction_max 0.984
_diffrn_reflns_theta_full 25.242
_diffrn_reflns_theta_max 26.345
_diffrn_reflns_theta_min 1.378
_diffrn_source_current 30.0
_diffrn_source_power 1.35
_diffrn_source_voltage 45.0
_exptl_absorpt_coefficient_mu 2.346
_exptl_absorpt_correction_T_max 0.791
_exptl_absorpt_correction_T_min 0.762
_exptl_absorpt_correction_type none
_exptl_crystal_colour 'clear whiteish black'
_exptl_crystal_colour_lustre clear
_exptl_crystal_colour_modifier whiteish
_exptl_crystal_colour_primary black
_exptl_crystal_density_diffrn 1.479
_exptl_crystal_description block
_exptl_crystal_F_000 2992
_exptl_crystal_size_max 0.12
_exptl_crystal_size_mid 0.11
_exptl_crystal_size_min 0.1
_refine_diff_density_max 1.877
_refine_diff_density_min -1.742
_refine_diff_density_rms 0.210
_refine_ls_extinction_method none
_refine_ls_goodness_of_fit_ref 1.031
_refine_ls_hydrogen_treatment mixed
_refine_ls_matrix_type full
_refine_ls_number_parameters 741
_refine_ls_number_reflns 13556
_refine_ls_number_restraints 33
_refine_ls_restrained_S_all 1.040
_refine_ls_R_factor_all 0.0887
_refine_ls_R_factor_gt 0.0657
_refine_ls_shift/su_max 0.003
_refine_ls_shift/su_mean 0.000
_refine_ls_structure_factor_coef Fsqd
_refine_ls_weighting_details 'w=1/[\s^2^(Fo^2^)+(0.1226P)^2^] where P=(Fo^2^+2Fc^2^)/3'
_refine_ls_weighting_scheme calc
_refine_ls_wR_factor_gt 0.1855
_refine_ls_wR_factor_ref 0.2011
_reflns_Friedel_coverage 0.000
_reflns_number_gt 9800
_reflns_number_total 13556
_reflns_threshold_expression 'I > 2\s(I)'
_cod_data_source_file d0dt02451a2.cif
_cod_data_source_block Dy2-Cl
_cod_depositor_comments 'Adding full bibliography for 7705026--7705029.cif.'
_cod_database_code 7705026
_shelx_shelxl_version_number 2018/3
_shelx_space_group_comment
;
The symmetry employed for this shelxl refinement is uniquely defined
by the following loop, which should always be used as a source of
symmetry information in preference to the above space-group names.
They are only intended as comments.
;
_shelx_estimated_absorpt_t_max 0.799
_shelx_estimated_absorpt_t_min 0.766
_olex2_refinement_description
;
1. Fixed Uiso
 At 1.2 times of:
  All C(H) groups, All C(H,H,H,H,H,H) groups, All N(H) groups
 At 1.5 times of:
  All C(H,H,H) groups, All O(H) groups, All O(H,H) groups
2. Restrained distances
 H15B-O15
 0.84 with sigma of 0.01
 C53-O5
 1.41 with sigma of 0.01
 O5-H5A
 0.85 with sigma of 0.01
 H12A-O12
 0.81 with sigma of 0.01
 H13A-O13
 0.84 with sigma of 0.02
 O13-H13B
 0.84 with sigma of 0.02
 C53-H5A
 1.887627 with sigma of 0.02
 Dy1-H5A
 2.826324 with sigma of 0.02
 H13B-H13A
 1.34 with sigma of 0.04
3. Uiso/Uaniso restraints and constraints
Uanis(O15) \\sim Ueq, Uanis(O11) \\sim Ueq: with sigma of 0.01 and sigma for
terminal atoms of 0.02
Uanis(C53) \\sim Ueq: with sigma of 0.0001 and sigma for terminal atoms of
0.0002
Uanis(O16) \\sim Ueq: with sigma of 0.01 and sigma for terminal atoms of 0.02
4. Others
 Fixed Sof: H15A(0.5) H15B(0.5) O15(0.5) O11(0.5) H11A(0.5) H11B(0.5)
5.a Everything fixed:
 O12, C53, H12A, H12B, O11, H11A, H11B, O16, H16A, H16B
5.b Riding coordinates:
 C53(H53A,H53B,H53C), C53(H15A,H15B), C53(H13A,H13B)
5.c Free rotating group:
 O14(H14A,H14B)
5.d Rotating group:
 O6(H6A,H6B)
5.e Aromatic/amide H refined with riding coordinates:
 N5(H5), N2(H2), C2(H2A), C3(H3), N11(H11), N8(H8), C7(H7), C15(H15), C17(H17),
  C23(H23), C24(H24), C25(H25), C26(H26), C27(H27), C29(H29), C30(H30),
 C31(H31), C32(H32), C33(H33), C34(H34), C36(H36), C37(H37), C38(H38), C40(H40),
  C41(H41), C42(H42), C44(H44), C45(H45), C46(H46), C47(H47), C51(H51), C52(H52)
5.f Idealised Me refined as rotating group:
 C43(H43A,H43B,H43C), C48(H48A,H48B,H48C), C49(H49A,H49B,H49C), C50(H50A,H50B,
 H50C)
;
_platon_squeeze_void_probe_radius 1.20
_olex2_submission_special_instructions 'No special instructions were received'

loop_
_space_group_symop_operation_xyz
'x, y, z'
'-x, y+1/2, -z+1/2'
'-x, -y, -z'
'x, -y-1/2, z-1/2'

loop_
_atom_site_label
_atom_site_type_symbol
_atom_site_fract_x
_atom_site_fract_y
_atom_site_fract_z
_atom_site_U_iso_or_equiv
_atom_site_adp_type
_atom_site_occupancy
_atom_site_site_symmetry_order
_atom_site_calc_flag
_atom_site_refinement_flags_posn
_atom_site_refinement_flags_adp
_atom_site_refinement_flags_occupancy
_atom_site_disorder_assembly
_atom_site_disorder_group
Dy1 Dy 0.16597(2) 0.38620(2) 0.31383(2) 0.02676(13) Uani 1 1 d D . . . .
Dy2 Dy 0.36595(2) 0.53211(2) 0.32162(2) 0.02792(13) Uani 1 1 d . . . . .
Cl2 Cl 0.6403(2) 0.57245(19) 0.44005(11) 0.0694(8) Uani 1 1 d . . . . .
O2 O 0.3075(4) 0.4214(3) 0.2823(2) 0.0296(12) Uani 1 1 d . . . . .
O10 O 0.0749(4) 0.5922(3) 0.2820(3) 0.0435(15) Uani 1 1 d . . . . .
O1 O 0.1801(4) 0.2986(3) 0.2562(2) 0.0390(14) Uani 1 1 d . . . . .
O4 O 0.3160(4) 0.6487(3) 0.3211(2) 0.0368(14) Uani 1 1 d . . . . .
O6 O 0.4753(4) 0.6070(3) 0.3681(3) 0.0459(16) Uani 1 1 d . . . . .
H6A H 0.457730 0.657876 0.369806 0.069 Uiso 1 1 d R U . . .
H6B H 0.481785 0.595520 0.403770 0.069 Uiso 1 1 d R U . . .
N6 N 0.2955(5) 0.3303(4) 0.3668(3) 0.0374(17) Uani 1 1 d . . . . .
O8 O 0.3420(4) 0.4200(4) 0.1867(2) 0.0499(17) Uani 1 1 d . . . . .
O9 O 0.2236(5) 0.7577(4) 0.3608(3) 0.060(2) Uani 1 1 d . . . . .
N12 N 0.3272(5) 0.5073(4) 0.4129(3) 0.0337(16) Uani 1 1 d . . . . .
O7 O 0.2683(4) 0.1896(4) 0.2143(3) 0.0537(18) Uani 1 1 d . . . . .
N3 N 0.0156(4) 0.4347(3) 0.3402(3) 0.0303(15) Uani 1 1 d . . . . .
N10 N 0.4756(4) 0.4509(4) 0.3725(3) 0.0381(18) Uani 1 1 d . . . . .
N7 N 0.3873(5) 0.5903(4) 0.2369(3) 0.0352(16) Uani 1 1 d . . . . .
N4 N 0.1435(5) 0.3850(3) 0.4051(3) 0.0347(16) Uani 1 1 d . . . . .
N5 N 0.2821(5) 0.3190(4) 0.4169(3) 0.0411(18) Uani 1 1 d . . . . .
H5 H 0.320813 0.292701 0.435519 0.049 Uiso 1 1 calc R U . . .
N2 N -0.0278(4) 0.4491(4) 0.2553(3) 0.0341(16) Uani 1 1 d . . . . .
H2 H -0.062918 0.468150 0.230972 0.041 Uiso 1 1 calc R U . . .
C1 C 0.0892(6) 0.6024(4) 0.3328(3) 0.0326(18) Uani 1 1 d . . . . .
N1 N 0.0479(4) 0.4062(4) 0.2440(3) 0.0358(17) Uani 1 1 d . . . . .
N9 N 0.5032(5) 0.4908(4) 0.2772(3) 0.0366(17) Uani 1 1 d . . . . .
C2 C 0.3710(6) 0.3036(4) 0.3505(4) 0.037(2) Uani 1 1 d . . . . .
H2A H 0.411082 0.278169 0.373516 0.045 Uiso 1 1 calc R U . . .
O5 O 0.0913(5) 0.2693(4) 0.3391(3) 0.063(2) Uani 1 1 d D . . . .
H5A H 0.127(4) 0.2341(11) 0.332(3) 0.094 Uiso 1 1 d D U . . .
C3 C 0.2581(6) 0.5334(4) 0.4344(4) 0.038(2) Uani 1 1 d . . . . .
H3 H 0.255922 0.527554 0.469800 0.045 Uiso 1 1 calc R U . . .
N11 N 0.3929(5) 0.4724(4) 0.4429(3) 0.0442(19) Uani 1 1 d . . . . .
H11 H 0.388400 0.470900 0.475693 0.053 Uiso 1 1 calc R U . . .
C4 C 0.1608(5) 0.5614(4) 0.3568(4) 0.036(2) Uani 1 1 d . . . . .
N8 N 0.4549(6) 0.5615(4) 0.2077(3) 0.049(2) Uani 1 1 d . . . . .
H8 H 0.459338 0.575540 0.176325 0.059 Uiso 1 1 calc R U . . .
C5 C 0.3959(5) 0.3115(4) 0.2982(4) 0.0343(19) Uani 1 1 d . . . . .
C6 C -0.0458(5) 0.4607(4) 0.3043(4) 0.035(2) Uani 1 1 d . . . . .
C7 C 0.0384(6) 0.6513(5) 0.3614(5) 0.052(3) Uani 1 1 d . . . . .
H7 H -0.009445 0.679008 0.345487 0.062 Uiso 1 1 calc R U . . .
C8 C 0.3607(5) 0.3670(4) 0.2658(3) 0.0310(18) Uani 1 1 d . . . . .
C9 C 0.0673(6) 0.4108(5) 0.4266(4) 0.0348(19) Uani 1 1 d . . . . .
C10 C 0.2701(6) 0.6922(4) 0.2893(4) 0.039(2) Uani 1 1 d . . . . .
C11 C 0.1152(6) 0.3397(5) 0.1747(3) 0.0359(19) Uani 1 1 d . . . . .
C12 C -0.0022(6) 0.4421(4) 0.3898(3) 0.0354(19) Uani 1 1 d . . . . .
C13 C 0.2209(6) 0.2358(5) 0.1814(4) 0.042(2) Uani 1 1 d . . . . .
C14 C 0.1823(6) 0.5717(5) 0.4076(3) 0.0359(19) Uani 1 1 d . . . . .
C15 C -0.1293(6) 0.4902(5) 0.3179(4) 0.046(2) Uani 1 1 d . . . . .
H15 H -0.173289 0.505078 0.292559 0.055 Uiso 1 1 calc R U . . .
C16 C 0.1729(6) 0.2933(4) 0.2066(3) 0.0344(19) Uani 1 1 d . . . . .
C17 C 0.1954(7) 0.3440(5) 0.4903(4) 0.047(2) Uani 1 1 d . . . . .
H17 H 0.238356 0.318564 0.511659 0.057 Uiso 1 1 calc R U . . .
C18 C 0.4644(6) 0.4403(5) 0.4217(4) 0.044(2) Uani 1 1 d . . . . .
C19 C 0.2068(6) 0.3495(5) 0.4378(4) 0.040(2) Uani 1 1 d . . . . .
C20 C 0.5644(6) 0.4412(5) 0.2983(4) 0.047(2) Uani 1 1 d . . . . .
C21 C 0.2727(6) 0.6865(5) 0.2373(4) 0.041(2) Uani 1 1 d . . . . .
C22 C 0.2163(6) 0.7511(5) 0.3096(5) 0.054(3) Uani 1 1 d . . . . .
C23 C -0.1469(7) 0.4975(6) 0.3673(4) 0.052(3) Uani 1 1 d . . . . .
H23 H -0.201996 0.519423 0.376583 0.062 Uiso 1 1 calc R U . . .
C24 C 0.1300(7) 0.6205(5) 0.4367(4) 0.046(2) Uani 1 1 d . . . . .
H24 H 0.143727 0.626757 0.471689 0.056 Uiso 1 1 calc R U . . .
C25 C 0.0526(6) 0.3911(4) 0.1961(4) 0.038(2) Uani 1 1 d . . . . .
H25 H 0.011603 0.415877 0.173228 0.046 Uiso 1 1 calc R U . . .
C26 C 0.2207(7) 0.7326(6) 0.2028(4) 0.057(3) Uani 1 1 d . . . . .
H26 H 0.223795 0.727606 0.167443 0.068 Uiso 1 1 calc R U . . .
C27 C -0.0852(7) 0.4732(5) 0.4034(4) 0.051(3) Uani 1 1 d . . . . .
H27 H -0.097861 0.477252 0.437879 0.062 Uiso 1 1 calc R U . . .
C28 C 0.3847(6) 0.3661(5) 0.2152(4) 0.039(2) Uani 1 1 d . . . . .
C29 C 0.4609(6) 0.2604(5) 0.2811(4) 0.046(2) Uani 1 1 d . . . . .
H29 H 0.488061 0.225407 0.303547 0.056 Uiso 1 1 calc R U . . .
C30 C 0.0587(7) 0.6585(5) 0.4123(5) 0.053(3) Uani 1 1 d . . . . .
H30 H 0.023044 0.690406 0.431300 0.063 Uiso 1 1 calc R U . . .
C31 C 0.0565(7) 0.4092(6) 0.4778(4) 0.049(2) Uani 1 1 d . . . . .
H31 H 0.004496 0.431000 0.491166 0.059 Uiso 1 1 calc R U . . .
C32 C 0.2149(7) 0.2293(6) 0.1294(4) 0.050(2) Uani 1 1 d . . . . .
H32 H 0.246982 0.191072 0.114117 0.060 Uiso 1 1 calc R U . . .
C33 C 0.1206(7) 0.3763(6) 0.5096(4) 0.049(2) Uani 1 1 d . . . . .
H33 H 0.113286 0.375936 0.544818 0.058 Uiso 1 1 calc R U . . .
C34 C 0.4470(7) 0.3163(6) 0.1967(4) 0.053(3) Uani 1 1 d . . . . .
H34 H 0.464047 0.317989 0.162764 0.063 Uiso 1 1 calc R U . . .
C35 C 0.5518(6) 0.4221(5) 0.3514(4) 0.048(2) Uani 1 1 d . . . . .
C36 C 0.4836(6) 0.2630(6) 0.2311(5) 0.054(3) Uani 1 1 d . . . . .
H36 H 0.525027 0.227915 0.219423 0.064 Uiso 1 1 calc R U . . .
C37 C 0.1633(8) 0.2774(6) 0.0989(5) 0.062(3) Uani 1 1 d . . . . .
H37 H 0.162895 0.274162 0.063242 0.074 Uiso 1 1 calc R U . . .
C38 C 0.6358(7) 0.4126(6) 0.2709(5) 0.061(3) Uani 1 1 d . . . . .
H38 H 0.676625 0.378290 0.286429 0.073 Uiso 1 1 calc R U . . .
C39 C 0.5137(6) 0.5113(5) 0.2287(4) 0.047(2) Uani 1 1 d . . . . .
C40 C 0.3383(7) 0.6384(6) 0.2134(4) 0.050(2) Uani 1 1 d . . . . .
H40 H 0.344455 0.643446 0.178268 0.060 Uiso 1 1 calc R U . . .
C41 C 0.1649(7) 0.7957(6) 0.2748(5) 0.061(3) Uani 1 1 d . . . . .
H41 H 0.129298 0.833859 0.287678 0.073 Uiso 1 1 calc R U . . .
C42 C 0.1129(7) 0.3296(5) 0.1221(4) 0.048(2) Uani 1 1 d . . . . .
H42 H 0.074682 0.360497 0.101592 0.057 Uiso 1 1 calc R U . . .
C43 C 0.0050(7) 0.6354(6) 0.2539(5) 0.062(3) Uani 1 1 d . . . . .
H43A H 0.008007 0.625894 0.217775 0.093 Uiso 1 1 calc R U . . .
H43B H 0.015536 0.687463 0.260473 0.093 Uiso 1 1 calc R U . . .
H43C H -0.055240 0.621803 0.264773 0.093 Uiso 1 1 calc R U . . .
C44 C 0.1640(7) 0.7865(6) 0.2245(5) 0.061(3) Uani 1 1 d . . . . .
H44 H 0.125412 0.816048 0.203251 0.074 Uiso 1 1 calc R U . . .
C45 C 0.5868(7) 0.4841(6) 0.1996(5) 0.062(3) Uani 1 1 d . . . . .
H45 H 0.593421 0.500099 0.166079 0.074 Uiso 1 1 calc R U . . .
C46 C 0.5261(8) 0.3972(6) 0.4528(5) 0.064(3) Uani 1 1 d . . . . .
H46 H 0.518890 0.392281 0.487902 0.076 Uiso 1 1 calc R U . . .
C47 C 0.6471(8) 0.4337(7) 0.2222(6) 0.072(4) Uani 1 1 d . . . . .
H47 H 0.695368 0.414349 0.204024 0.086 Uiso 1 1 calc R U . . .
C48 C 0.3258(7) 0.1351(6) 0.1933(5) 0.060(3) Uani 1 1 d . . . . .
H48A H 0.289586 0.104895 0.169285 0.091 Uiso 1 1 calc R U . . .
H48B H 0.352161 0.104157 0.220360 0.091 Uiso 1 1 calc R U . . .
H48C H 0.374628 0.159018 0.175886 0.091 Uiso 1 1 calc R U . . .
C49 C 0.3545(9) 0.4192(7) 0.1335(4) 0.062(3) Uani 1 1 d . . . . .
H49A H 0.320262 0.459526 0.117427 0.093 Uiso 1 1 calc R U . . .
H49B H 0.332546 0.372777 0.119267 0.093 Uiso 1 1 calc R U . . .
H49C H 0.419219 0.424860 0.127656 0.093 Uiso 1 1 calc R U . . .
C50 C 0.1736(9) 0.8161(6) 0.3835(5) 0.081(4) Uani 1 1 d . . . . .
H50A H 0.188295 0.862578 0.367584 0.121 Uiso 1 1 calc R U . . .
H50B H 0.190344 0.818512 0.419588 0.121 Uiso 1 1 calc R U . . .
H50C H 0.108208 0.806745 0.378543 0.121 Uiso 1 1 calc R U . . .
C51 C 0.6138(8) 0.3776(6) 0.3792(6) 0.071(4) Uani 1 1 d . . . . .
H51 H 0.665740 0.358035 0.364458 0.085 Uiso 1 1 calc R U . . .
C52 C 0.5960(9) 0.3632(8) 0.4298(6) 0.080(4) Uani 1 1 d . . . . .
H52 H 0.633058 0.329239 0.448461 0.096 Uiso 1 1 calc R U . . .
O3 O 0.2076(3) 0.5132(3) 0.3269(2) 0.0272(12) Uani 1 1 d . . . . .
Cl1 Cl 0.5286(7) 0.1268(5) 0.4052(3) 0.217(4) Uani 1 1 d . . . . .
O14 O 0.1869(7) 0.5211(5) 0.2004(4) 0.081(3) Uani 1 1 d G . . . .
H14A H 0.238557 0.541395 0.194774 0.122 Uiso 1 1 d G U . . .
H14B H 0.162117 0.550204 0.221416 0.122 Uiso 1 1 d G U . . .
O12 O -0.141330 0.508380 0.167920 0.082 Uani 1 1 d D . . . .
C53 C 0.029530 0.238190 0.378420 0.179 Uani 1 1 d D U . . .
H53A H 0.069130 0.224280 0.407660 0.268 Uiso 1 1 d R U . . .
H53B H -0.002650 0.194950 0.365080 0.268 Uiso 1 1 d R U . . .
H53C H -0.014730 0.274470 0.388620 0.268 Uiso 1 1 d R U . . .
H15A H 0.393090 0.214210 0.473930 0.215 Uiso 0.5 1 d R U P . .
H15B H 0.393470 0.277190 0.503770 0.215 Uiso 0.5 1 d DR U P . .
H13A H 0.251990 0.138550 0.338900 0.215 Uiso 1 1 d DR U . . .
H13B H 0.235490 0.183930 0.292760 0.215 Uiso 1 1 d DR U . . .
H12A H -0.104030 0.527760 0.145630 0.215 Uiso 1 1 d D U . . .
H12B H -0.168600 0.541550 0.188260 0.215 Uiso 1 1 d . U . . .
O13 O 0.2127(7) 0.1522(5) 0.3134(3) 0.085(3) Uani 1 1 d D . . . .
O15 O 0.4032(14) 0.2399(9) 0.4865(7) 0.133(8) Uani 0.5 1 d D U P . .
O11 O -0.060230 0.486900 0.082740 0.125 Uani 0.5 1 d . U P . .
H11A H -0.039900 0.502840 0.054750 0.187 Uiso 0.5 1 d . U P . .
H11B H -0.113210 0.507140 0.084330 0.187 Uiso 0.5 1 d . U P . .
O16 O 0.382970 0.719890 0.420820 0.184 Uani 1 1 d . U . . .
H16A H 0.334520 0.731380 0.402550 0.276 Uiso 1 1 d . U . . .
H16B H 0.381440 0.747950 0.447050 0.276 Uiso 1 1 d . U . . .

loop_
_atom_site_aniso_label
_atom_site_aniso_U_11
_atom_site_aniso_U_22
_atom_site_aniso_U_33
_atom_site_aniso_U_23
_atom_site_aniso_U_13
_atom_site_aniso_U_12
Dy1 0.0238(2) 0.0265(2) 0.0303(2) -0.00502(15) 0.00483(15) -0.00033(14)
Dy2 0.0230(2) 0.0247(2) 0.0364(3) -0.00028(15) 0.00491(16) 0.00046(14)
Cl2 0.0614(17) 0.094(2) 0.0512(17) 0.0136(16) -0.0116(13) -0.0235(16)
O2 0.028(3) 0.029(3) 0.032(3) -0.009(2) 0.009(2) 0.005(2)
O10 0.037(3) 0.040(3) 0.053(4) 0.003(3) 0.000(3) 0.008(3)
O1 0.040(3) 0.035(3) 0.042(4) -0.020(3) -0.001(3) 0.011(3)
O4 0.036(3) 0.027(3) 0.048(4) 0.003(3) 0.006(3) 0.011(2)
O6 0.050(4) 0.040(3) 0.046(4) 0.000(3) -0.005(3) -0.007(3)
N6 0.032(4) 0.040(4) 0.040(4) -0.010(3) 0.005(3) -0.001(3)
O8 0.052(4) 0.056(4) 0.043(4) 0.000(3) 0.017(3) 0.005(3)
O9 0.059(4) 0.040(4) 0.081(6) -0.009(4) 0.017(4) 0.011(3)
N12 0.032(4) 0.034(4) 0.035(4) -0.005(3) -0.001(3) -0.002(3)
O7 0.048(4) 0.055(4) 0.058(5) -0.026(4) 0.004(3) 0.016(3)
N3 0.023(3) 0.025(3) 0.044(4) -0.011(3) 0.008(3) -0.005(3)
N10 0.024(3) 0.031(4) 0.059(6) -0.001(4) -0.002(3) 0.004(3)
N7 0.040(4) 0.029(3) 0.037(4) 0.005(3) 0.004(3) 0.004(3)
N4 0.037(4) 0.023(3) 0.044(5) 0.000(3) 0.009(3) 0.004(3)
N5 0.045(4) 0.048(4) 0.030(4) 0.010(4) 0.005(3) 0.007(4)
N2 0.025(3) 0.035(4) 0.041(5) -0.005(3) -0.002(3) 0.012(3)
C1 0.032(4) 0.032(4) 0.035(5) 0.001(4) 0.009(4) 0.002(3)
N1 0.026(3) 0.033(4) 0.048(5) -0.006(3) 0.002(3) 0.001(3)
N9 0.027(3) 0.032(4) 0.052(5) -0.002(3) 0.010(3) -0.004(3)
C2 0.033(4) 0.029(4) 0.050(6) 0.004(4) 0.003(4) -0.003(3)
O5 0.069(5) 0.043(4) 0.078(6) -0.011(4) 0.019(4) -0.013(4)
C3 0.043(5) 0.037(5) 0.034(5) -0.007(4) 0.009(4) -0.004(4)
N11 0.045(4) 0.047(4) 0.040(5) 0.004(4) -0.007(4) 0.004(4)
C4 0.025(4) 0.016(3) 0.069(7) -0.009(4) 0.012(4) 0.003(3)
N8 0.057(5) 0.047(4) 0.047(5) 0.004(4) 0.027(4) 0.006(4)
C5 0.026(4) 0.031(4) 0.046(5) -0.009(4) 0.005(4) 0.000(3)
C6 0.027(4) 0.026(4) 0.053(6) -0.004(4) 0.005(4) -0.001(3)
C7 0.032(5) 0.042(5) 0.083(9) -0.003(5) 0.016(5) 0.013(4)
C8 0.028(4) 0.030(4) 0.035(5) -0.011(4) 0.003(3) -0.004(3)
C9 0.032(4) 0.033(4) 0.041(5) -0.002(4) 0.013(4) -0.001(3)
C10 0.032(4) 0.020(4) 0.065(7) 0.007(4) 0.008(4) -0.003(3)
C11 0.035(4) 0.038(5) 0.036(5) -0.005(4) 0.011(4) -0.002(4)
C12 0.035(4) 0.031(4) 0.042(5) -0.006(4) 0.023(4) -0.005(4)
C13 0.032(4) 0.042(5) 0.051(6) -0.016(5) 0.008(4) -0.006(4)
C14 0.036(4) 0.035(4) 0.038(5) -0.010(4) 0.013(4) -0.005(4)
C15 0.039(5) 0.042(5) 0.056(7) -0.004(5) -0.003(5) 0.008(4)
C16 0.034(4) 0.030(4) 0.040(5) -0.014(4) 0.007(4) -0.007(3)
C17 0.062(6) 0.049(5) 0.031(5) 0.010(4) 0.004(4) -0.013(5)
C18 0.041(5) 0.035(5) 0.056(7) 0.003(5) -0.003(5) -0.004(4)
C19 0.041(5) 0.036(4) 0.044(6) -0.006(4) 0.006(4) -0.012(4)
C20 0.031(4) 0.040(5) 0.071(7) -0.009(5) 0.012(4) -0.005(4)
C21 0.032(4) 0.031(4) 0.062(7) 0.004(4) 0.006(4) -0.003(4)
C22 0.031(5) 0.031(5) 0.101(10) 0.005(5) 0.012(5) 0.010(4)
C23 0.037(5) 0.054(6) 0.068(8) -0.006(5) 0.022(5) 0.015(5)
C24 0.046(5) 0.050(5) 0.046(6) -0.010(5) 0.018(4) -0.005(4)
C25 0.038(5) 0.031(4) 0.046(6) -0.008(4) 0.002(4) 0.001(4)
C26 0.063(7) 0.057(6) 0.050(7) 0.014(5) -0.003(5) -0.005(5)
C27 0.045(5) 0.049(6) 0.061(7) -0.002(5) 0.021(5) 0.011(5)
C28 0.036(5) 0.034(4) 0.047(6) -0.015(4) 0.005(4) -0.003(4)
C29 0.032(4) 0.036(5) 0.071(7) -0.004(5) 0.009(5) 0.005(4)
C30 0.049(6) 0.034(5) 0.077(8) -0.009(5) 0.030(5) 0.009(4)
C31 0.049(6) 0.053(6) 0.046(6) 0.001(5) 0.017(5) -0.001(5)
C32 0.049(5) 0.052(6) 0.050(6) -0.024(5) 0.012(5) -0.003(5)
C33 0.061(6) 0.063(6) 0.023(5) -0.006(5) 0.011(4) 0.000(5)
C34 0.044(5) 0.056(6) 0.059(7) -0.024(5) 0.014(5) -0.007(5)
C35 0.032(5) 0.041(5) 0.069(7) 0.005(5) 0.001(5) 0.005(4)
C36 0.036(5) 0.047(5) 0.080(8) -0.023(6) 0.023(5) 0.005(4)
C37 0.081(8) 0.056(6) 0.049(7) -0.013(6) 0.004(6) 0.001(6)
C38 0.031(5) 0.057(6) 0.096(10) -0.014(7) 0.014(5) 0.014(5)
C39 0.039(5) 0.048(5) 0.056(7) -0.012(5) 0.017(5) -0.011(4)
C40 0.045(5) 0.053(6) 0.052(7) 0.004(5) 0.006(5) -0.010(5)
C41 0.051(6) 0.041(5) 0.090(10) 0.006(6) 0.005(6) 0.015(5)
C42 0.050(6) 0.050(5) 0.044(6) -0.003(5) 0.009(4) -0.001(5)
C43 0.044(6) 0.061(7) 0.080(9) 0.016(6) -0.012(6) 0.011(5)
C44 0.046(6) 0.043(6) 0.093(10) 0.026(6) -0.010(6) 0.005(5)
C45 0.054(6) 0.055(6) 0.079(9) -0.013(6) 0.038(6) -0.003(5)
C46 0.057(7) 0.065(7) 0.066(8) 0.018(6) -0.013(6) 0.005(6)
C47 0.054(7) 0.062(7) 0.104(11) 0.005(7) 0.048(7) 0.005(6)
C48 0.052(6) 0.041(5) 0.089(9) -0.026(6) 0.007(6) 0.011(5)
C49 0.086(8) 0.069(7) 0.033(6) 0.005(5) 0.015(5) -0.004(6)
C50 0.100(10) 0.049(6) 0.097(10) -0.005(7) 0.031(8) 0.031(7)
C51 0.048(6) 0.064(7) 0.099(11) 0.011(7) -0.009(6) 0.026(5)
C52 0.069(8) 0.085(9) 0.084(10) 0.022(8) -0.018(7) 0.038(7)
O3 0.022(3) 0.021(2) 0.039(3) -0.003(2) 0.005(2) -0.001(2)
Cl1 0.333(11) 0.202(7) 0.124(5) -0.013(5) 0.086(6) 0.037(7)
O14 0.082(6) 0.069(6) 0.094(8) -0.004(5) 0.022(5) -0.010(5)
O12 0.071 0.053 0.121 -0.010 -0.015 0.020
C53 0.179 0.179 0.179 0.000 0.010 0.000
O13 0.107(7) 0.066(5) 0.084(7) 0.006(5) 0.030(5) 0.002(5)
O15 0.085(12) 0.173(16) 0.138(15) 0.092(13) -0.016(11) 0.033(12)
O11 0.124 0.125 0.125 0.000 0.007 0.000
O16 0.141 0.175 0.226 -0.088 -0.079 0.078

loop_
_atom_type_symbol
_atom_type_description
_atom_type_scat_dispersion_real
_atom_type_scat_dispersion_imag
_atom_type_scat_source
C C 0.0033 0.0016 'International Tables Vol C Tables 4.2.6.8 and 6.1.1.4'
H H 0.0000 0.0000 'International Tables Vol C Tables 4.2.6.8 and 6.1.1.4'
Cl Cl 0.1484 0.1585 'International Tables Vol C Tables 4.2.6.8 and 6.1.1.4'
Dy Dy -0.1892 4.4098 'International Tables Vol C Tables 4.2.6.8 and 6.1.1.4'
N N 0.0061 0.0033 'International Tables Vol C Tables 4.2.6.8 and 6.1.1.4'
O O 0.0106 0.0060 'International Tables Vol C Tables 4.2.6.8 and 6.1.1.4'

loop_
_geom_angle_atom_site_label_1
_geom_angle_atom_site_label_2
_geom_angle_atom_site_label_3
_geom_angle
_geom_angle_site_symmetry_1
_geom_angle_site_symmetry_3
_geom_angle_publ_flag
O2 Dy1 Dy2 34.39(12) . . ?
O2 Dy1 N6 69.9(2) . . ?
O2 Dy1 N3 143.4(2) . . ?
O2 Dy1 N4 121.1(2) . . ?
O2 Dy1 N1 106.6(2) . . ?
O2 Dy1 O5 136.8(2) . . ?
O2 Dy1 O3 64.59(17) . . ?
O1 Dy1 Dy2 114.99(16) . . ?
O1 Dy1 O2 80.6(2) . . ?
O1 Dy1 N6 89.7(2) . . ?
O1 Dy1 N3 124.0(2) . . ?
O1 Dy1 N4 133.6(2) . . ?
O1 Dy1 N1 71.5(2) . . ?
O1 Dy1 O5 68.3(2) . . ?
O1 Dy1 O3 139.0(2) . . ?
N6 Dy1 Dy2 73.05(16) . . ?
N3 Dy1 Dy2 114.10(14) . . ?
N3 Dy1 N6 129.5(2) . . ?
N4 Dy1 Dy2 95.32(16) . . ?
N4 Dy1 N6 65.5(2) . . ?
N4 Dy1 N3 64.1(2) . . ?
N4 Dy1 N1 127.4(2) . . ?
N4 Dy1 O5 69.3(2) . . ?
N1 Dy1 Dy2 115.09(17) . . ?
N1 Dy1 N6 161.2(2) . . ?
N1 Dy1 N3 64.5(2) . . ?
N1 Dy1 O5 91.5(2) . . ?
O5 Dy1 Dy2 153.15(18) . . ?
O5 Dy1 N6 80.4(2) . . ?
O5 Dy1 N3 79.8(2) . . ?
O3 Dy1 Dy2 33.56(12) . . ?
O3 Dy1 N6 97.6(2) . . ?
O3 Dy1 N3 80.88(18) . . ?
O3 Dy1 N4 85.0(2) . . ?
O3 Dy1 N1 97.3(2) . . ?
O3 Dy1 O5 152.8(2) . . ?
O2 Dy2 Dy1 33.71(13) . . ?
O2 Dy2 N12 99.7(2) . . ?
O2 Dy2 N10 86.6(2) . . ?
O2 Dy2 N7 91.5(2) . . ?
O2 Dy2 N9 79.7(2) . . ?
O4 Dy2 Dy1 113.29(15) . . ?
O4 Dy2 O2 133.0(2) . . ?
O4 Dy2 O6 70.9(2) . . ?
O4 Dy2 N12 94.9(2) . . ?
O4 Dy2 N10 139.2(2) . . ?
O4 Dy2 N7 69.6(2) . . ?
O4 Dy2 N9 123.5(2) . . ?
O4 Dy2 O3 79.50(19) . . ?
O6 Dy2 Dy1 152.14(17) . . ?
O6 Dy2 O2 155.9(2) . . ?
O6 Dy2 N12 78.0(2) . . ?
O6 Dy2 N10 70.8(2) . . ?
O6 Dy2 N7 96.0(2) . . ?
O6 Dy2 N9 83.1(2) . . ?
N12 Dy2 Dy1 74.22(15) . . ?
N10 Dy2 Dy1 94.74(16) . . ?
N10 Dy2 N12 63.8(2) . . ?
N7 Dy2 Dy1 111.39(16) . . ?
N7 Dy2 N12 164.5(2) . . ?
N7 Dy2 N10 128.1(2) . . ?
N9 Dy2 Dy1 112.68(16) . . ?
N9 Dy2 N12 128.1(2) . . ?
N9 Dy2 N10 64.4(3) . . ?
N9 Dy2 N7 64.3(2) . . ?
O3 Dy2 Dy1 34.46(12) . . ?
O3 Dy2 O2 64.80(17) . . ?
O3 Dy2 O6 133.4(2) . . ?
O3 Dy2 N12 69.4(2) . . ?
O3 Dy2 N10 118.9(2) . . ?
O3 Dy2 N7 106.5(2) . . ?
O3 Dy2 N9 143.4(2) . . ?
Dy1 O2 Dy2 111.9(2) . . ?
C8 O2 Dy1 116.6(5) . . ?
C8 O2 Dy2 123.9(4) . . ?
C1 O10 C43 119.6(8) . . ?
C16 O1 Dy1 137.0(5) . . ?
C10 O4 Dy2 136.9(6) . . ?
Dy2 O6 H6A 113.5 . . ?
Dy2 O6 H6B 113.9 . . ?
H6A O6 H6B 100.1 . . ?
N5 N6 Dy1 117.3(5) . . ?
C2 N6 Dy1 126.7(6) . . ?
C2 N6 N5 115.6(7) . . ?
C28 O8 C49 117.1(8) . . ?
C22 O9 C50 117.8(9) . . ?
C3 N12 Dy2 125.2(6) . . ?
C3 N12 N11 117.5(8) . . ?
N11 N12 Dy2 116.5(6) . . ?
C13 O7 C48 117.8(8) . . ?
C6 N3 Dy1 119.1(6) . . ?
C12 N3 Dy1 121.4(5) . . ?
C12 N3 C6 119.2(7) . . ?
C18 N10 Dy2 119.8(6) . . ?
C18 N10 C35 118.9(8) . . ?
C35 N10 Dy2 121.0(7) . . ?
N8 N7 Dy2 117.5(5) . . ?
C40 N7 Dy2 129.1(7) . . ?
C40 N7 N8 113.0(8) . . ?
C9 N4 Dy1 124.3(6) . . ?
C9 N4 C19 115.7(8) . . ?
C19 N4 Dy1 119.7(6) . . ?
N6 N5 H5 120.4 . . ?
N6 N5 C19 119.1(7) . . ?
C19 N5 H5 120.4 . . ?
N1 N2 H2 120.4 . . ?
C6 N2 H2 120.4 . . ?
C6 N2 N1 119.2(7) . . ?
O10 C1 C4 116.3(8) . . ?
O10 C1 C7 123.9(8) . . ?
C7 C1 C4 119.8(9) . . ?
N2 N1 Dy1 116.7(5) . . ?
C25 N1 Dy1 128.3(6) . . ?
C25 N1 N2 114.1(7) . . ?
C20 N9 Dy2 122.1(6) . . ?
C39 N9 Dy2 119.9(6) . . ?
C39 N9 C20 117.7(8) . . ?
N6 C2 H2A 118.8 . . ?
N6 C2 C5 122.5(8) . . ?
C5 C2 H2A 118.8 . . ?
Dy1 O5 H5A 107.1(16) . . ?
C53 O5 Dy1 141.5(4) . . ?
C53 O5 H5A 105.5(18) . . ?
N12 C3 H3 117.9 . . ?
N12 C3 C14 124.1(9) . . ?
C14 C3 H3 117.9 . . ?
N12 N11 H11 120.1 . . ?
C18 N11 N12 119.8(8) . . ?
C18 N11 H11 120.1 . . ?
C14 C4 C1 119.4(8) . . ?
C14 C4 O3 123.2(7) . . ?
O3 C4 C1 117.3(8) . . ?
N7 N8 H8 120.6 . . ?
C39 N8 N7 118.9(8) . . ?
C39 N8 H8 120.6 . . ?
C8 C5 C2 123.2(7) . . ?
C8 C5 C29 120.5(9) . . ?
C29 C5 C2 116.3(8) . . ?
N3 C6 C15 120.5(9) . . ?
N2 C6 N3 117.5(7) . . ?
N2 C6 C15 121.6(8) . . ?
C1 C7 H7 120.2 . . ?
C30 C7 C1 119.7(9) . . ?
C30 C7 H7 120.2 . . ?
O2 C8 C5 122.2(8) . . ?
O2 C8 C28 119.7(8) . . ?
C28 C8 C5 118.1(8) . . ?
N4 C9 C12 113.9(8) . . ?
N4 C9 C31 123.0(8) . . ?
C31 C9 C12 123.0(8) . . ?
O4 C10 C21 123.4(8) . . ?
O4 C10 C22 118.6(10) . . ?
C21 C10 C22 117.9(9) . . ?
C16 C11 C25 121.3(8) . . ?
C42 C11 C16 119.1(8) . . ?
C42 C11 C25 119.3(9) . . ?
N3 C12 C9 115.9(7) . . ?
N3 C12 C27 120.0(9) . . ?
C27 C12 C9 123.9(9) . . ?
O7 C13 C16 113.3(8) . . ?
O7 C13 C32 125.7(9) . . ?
C32 C13 C16 121.0(9) . . ?
C4 C14 C3 122.4(8) . . ?
C4 C14 C24 120.7(8) . . ?
C24 C14 C3 116.9(8) . . ?
C6 C15 H15 120.0 . . ?
C23 C15 C6 120.1(9) . . ?
C23 C15 H15 120.0 . . ?
O1 C16 C11 123.7(8) . . ?
O1 C16 C13 119.9(8) . . ?
C11 C16 C13 116.4(8) . . ?
C19 C17 H17 120.8 . . ?
C33 C17 H17 120.8 . . ?
C33 C17 C19 118.4(9) . . ?
N10 C18 N11 118.8(8) . . ?
N10 C18 C46 122.4(10) . . ?
N11 C18 C46 118.8(10) . . ?
N4 C19 C17 122.3(9) . . ?
N5 C19 N4 117.4(8) . . ?
N5 C19 C17 120.3(9) . . ?
N9 C20 C35 115.7(8) . . ?
N9 C20 C38 121.4(11) . . ?
C38 C20 C35 122.8(10) . . ?
C10 C21 C26 123.3(9) . . ?
C10 C21 C40 121.7(9) . . ?
C26 C21 C40 114.6(10) . . ?
O9 C22 C10 114.8(9) . . ?
O9 C22 C41 127.5(10) . . ?
C41 C22 C10 117.7(12) . . ?
C15 C23 H23 120.2 . . ?
C15 C23 C27 119.6(9) . . ?
C27 C23 H23 120.2 . . ?
C14 C24 H24 120.8 . . ?
C30 C24 C14 118.4(10) . . ?
C30 C24 H24 120.8 . . ?
N1 C25 C11 125.7(8) . . ?
N1 C25 H25 117.1 . . ?
C11 C25 H25 117.1 . . ?
C21 C26 H26 121.6 . . ?
C21 C26 C44 116.8(11) . . ?
C44 C26 H26 121.6 . . ?
C12 C27 H27 119.8 . . ?
C23 C27 C12 120.4(10) . . ?
C23 C27 H27 119.8 . . ?
O8 C28 C8 112.7(8) . . ?
O8 C28 C34 124.2(10) . . ?
C34 C28 C8 123.0(9) . . ?
C5 C29 H29 120.6 . . ?
C36 C29 C5 118.8(9) . . ?
C36 C29 H29 120.6 . . ?
C7 C30 C24 121.9(9) . . ?
C7 C30 H30 119.1 . . ?
C24 C30 H30 119.1 . . ?
C9 C31 H31 119.8 . . ?
C33 C31 C9 120.3(9) . . ?
C33 C31 H31 119.8 . . ?
C13 C32 H32 119.0 . . ?
C13 C32 C37 122.0(10) . . ?
C37 C32 H32 119.0 . . ?
C17 C33 H33 120.0 . . ?
C31 C33 C17 120.0(9) . . ?
C31 C33 H33 120.0 . . ?
C28 C34 H34 121.5 . . ?
C28 C34 C36 117.0(10) . . ?
C36 C34 H34 121.5 . . ?
N10 C35 C20 116.3(8) . . ?
N10 C35 C51 121.8(11) . . ?
C51 C35 C20 121.9(10) . . ?
C29 C36 C34 122.4(9) . . ?
C29 C36 H36 118.8 . . ?
C34 C36 H36 118.8 . . ?
C32 C37 H37 121.1 . . ?
C42 C37 C32 117.9(11) . . ?
C42 C37 H37 121.1 . . ?
C20 C38 H38 119.5 . . ?
C47 C38 C20 121.0(11) . . ?
C47 C38 H38 119.5 . . ?
N9 C39 N8 118.2(9) . . ?
N9 C39 C45 122.5(10) . . ?
N8 C39 C45 119.2(10) . . ?
N7 C40 C21 124.6(10) . . ?
N7 C40 H40 117.7 . . ?
C21 C40 H40 117.7 . . ?
C22 C41 H41 118.3 . . ?
C44 C41 C22 123.5(11) . . ?
C44 C41 H41 118.3 . . ?
C11 C42 H42 118.3 . . ?
C37 C42 C11 123.4(10) . . ?
C37 C42 H42 118.3 . . ?
O10 C43 H43A 109.5 . . ?
O10 C43 H43B 109.5 . . ?
O10 C43 H43C 109.5 . . ?
H43A C43 H43B 109.5 . . ?
H43A C43 H43C 109.5 . . ?
H43B C43 H43C 109.5 . . ?
C26 C44 H44 119.7 . . ?
C41 C44 C26 120.6(10) . . ?
C41 C44 H44 119.7 . . ?
C39 C45 H45 120.8 . . ?
C47 C45 C39 118.3(12) . . ?
C47 C45 H45 120.8 . . ?
C18 C46 H46 121.3 . . ?
C52 C46 C18 117.4(12) . . ?
C52 C46 H46 121.3 . . ?
C38 C47 C45 119.1(11) . . ?
C38 C47 H47 120.5 . . ?
C45 C47 H47 120.5 . . ?
O7 C48 H48A 109.5 . . ?
O7 C48 H48B 109.5 . . ?
O7 C48 H48C 109.5 . . ?
H48A C48 H48B 109.5 . . ?
H48A C48 H48C 109.5 . . ?
H48B C48 H48C 109.5 . . ?
O8 C49 H49A 109.5 . . ?
O8 C49 H49B 109.5 . . ?
O8 C49 H49C 109.5 . . ?
H49A C49 H49B 109.5 . . ?
H49A C49 H49C 109.5 . . ?
H49B C49 H49C 109.5 . . ?
O9 C50 H50A 109.5 . . ?
O9 C50 H50B 109.5 . . ?
O9 C50 H50C 109.5 . . ?
H50A C50 H50B 109.5 . . ?
H50A C50 H50C 109.5 . . ?
H50B C50 H50C 109.5 . . ?
C35 C51 H51 121.2 . . ?
C35 C51 C52 117.5(12) . . ?
C52 C51 H51 121.2 . . ?
C46 C52 C51 121.4(10) . . ?
C46 C52 H52 119.3 . . ?
C51 C52 H52 119.3 . . ?
Dy2 O3 Dy1 112.0(2) . . ?
C4 O3 Dy1 124.1(4) . . ?
C4 O3 Dy2 117.3(4) . . ?
H14A O14 H14B 104.5 . . ?
H12A O12 H12B 115.3 . . ?
O5 C53 H53A 106.7 . . ?
O5 C53 H53B 110.3 . . ?
O5 C53 H53C 111.4 . . ?
H53A C53 H53B 109.4 . . ?
H53A C53 H53C 109.5 . . ?
H53B C53 H53C 109.4 . . ?
H13A O13 H13B 113.6 . . ?
H15A O15 H15B 155.7 . . ?
H11A O11 H11B 104.5 . . ?
H16A O16 H16B 104.5 . . ?

loop_
_geom_bond_atom_site_label_1
_geom_bond_atom_site_label_2
_geom_bond_distance
_geom_bond_site_symmetry_2
_geom_bond_publ_flag
Dy1 Dy2 3.8950(11) . ?
Dy1 O2 2.330(5) . ?
Dy1 O1 2.190(5) . ?
Dy1 N6 2.475(7) . ?
Dy1 N3 2.471(6) . ?
Dy1 N4 2.416(8) . ?
Dy1 N1 2.452(7) . ?
Dy1 O5 2.465(6) . ?
Dy1 O3 2.377(5) . ?
Dy2 O2 2.371(5) . ?
Dy2 O4 2.213(5) . ?
Dy2 O6 2.359(6) . ?
Dy2 N12 2.511(7) . ?
Dy2 N10 2.482(7) . ?
Dy2 N7 2.477(7) . ?
Dy2 N9 2.462(7) . ?
Dy2 O3 2.322(5) . ?
O2 C8 1.326(9) . ?
O10 C1 1.343(11) . ?
O10 C43 1.441(10) . ?
O1 C16 1.296(10) . ?
O4 C10 1.293(10) . ?
O6 H6A 0.9491 . ?
O6 H6B 0.9520 . ?
N6 N5 1.347(10) . ?
N6 C2 1.283(11) . ?
O8 C28 1.348(11) . ?
O8 C49 1.406(11) . ?
O9 C22 1.337(14) . ?
O9 C50 1.419(12) . ?
N12 C3 1.261(11) . ?
N12 N11 1.350(9) . ?
O7 C13 1.352(11) . ?
O7 C48 1.413(11) . ?
N3 C6 1.338(10) . ?
N3 C12 1.336(11) . ?
N10 C18 1.314(13) . ?
N10 C35 1.357(12) . ?
N7 N8 1.370(10) . ?
N7 C40 1.254(12) . ?
N4 C9 1.344(11) . ?
N4 C19 1.372(11) . ?
N5 H5 0.8600 . ?
N5 C19 1.357(12) . ?
N2 H2 0.8600 . ?
N2 N1 1.382(9) . ?
N2 C6 1.332(12) . ?
C1 C4 1.389(11) . ?
C1 C7 1.386(12) . ?
N1 C25 1.283(12) . ?
N9 C20 1.351(12) . ?
N9 C39 1.332(13) . ?
C2 H2A 0.9300 . ?
C2 C5 1.434(13) . ?
O5 H5A 0.845(10) . ?
O5 C53 1.502(6) . ?
C3 H3 0.9300 . ?
C3 C14 1.441(12) . ?
N11 H11 0.8600 . ?
N11 C18 1.328(13) . ?
C4 C14 1.357(13) . ?
C4 O3 1.366(9) . ?
N8 H8 0.8600 . ?
N8 C39 1.336(13) . ?
C5 C8 1.385(12) . ?
C5 C29 1.403(12) . ?
C6 C15 1.381(12) . ?
C7 H7 0.9300 . ?
C7 C30 1.350(15) . ?
C8 C28 1.382(12) . ?
C9 C12 1.462(12) . ?
C9 C31 1.351(13) . ?
C10 C21 1.362(14) . ?
C10 C22 1.430(12) . ?
C11 C16 1.414(12) . ?
C11 C25 1.424(12) . ?
C11 C42 1.382(13) . ?
C12 C27 1.385(12) . ?
C13 C16 1.423(12) . ?
C13 C32 1.357(14) . ?
C14 C24 1.404(12) . ?
C15 H15 0.9300 . ?
C15 C23 1.331(14) . ?
C17 H17 0.9300 . ?
C17 C19 1.391(13) . ?
C17 C33 1.346(14) . ?
C18 C46 1.404(13) . ?
C20 C35 1.446(15) . ?
C20 C38 1.384(14) . ?
C21 C26 1.407(13) . ?
C21 C40 1.446(14) . ?
C22 C41 1.394(15) . ?
C23 H23 0.9300 . ?
C23 C27 1.334(14) . ?
C24 H24 0.9300 . ?
C24 C30 1.363(14) . ?
C25 H25 0.9300 . ?
C26 H26 0.9300 . ?
C26 C44 1.407(16) . ?
C27 H27 0.9300 . ?
C28 C34 1.374(13) . ?
C29 H29 0.9300 . ?
C29 C36 1.362(15) . ?
C30 H30 0.9300 . ?
C31 H31 0.9300 . ?
C31 C33 1.344(14) . ?
C32 H32 0.9300 . ?
C32 C37 1.367(15) . ?
C33 H33 0.9300 . ?
C34 H34 0.9300 . ?
C34 C36 1.395(15) . ?
C35 C51 1.375(13) . ?
C36 H36 0.9300 . ?
C37 H37 0.9300 . ?
C37 C42 1.350(14) . ?
C38 H38 0.9300 . ?
C38 C47 1.343(17) . ?
C39 C45 1.417(13) . ?
C40 H40 0.9300 . ?
C41 H41 0.9300 . ?
C41 C44 1.319(16) . ?
C42 H42 0.9300 . ?
C43 H43A 0.9600 . ?
C43 H43B 0.9600 . ?
C43 H43C 0.9600 . ?
C44 H44 0.9300 . ?
C45 H45 0.9300 . ?
C45 C47 1.366(17) . ?
C46 H46 0.9300 . ?
C46 C52 1.347(18) . ?
C47 H47 0.9300 . ?
C48 H48A 0.9600 . ?
C48 H48B 0.9600 . ?
C48 H48C 0.9600 . ?
C49 H49A 0.9600 . ?
C49 H49B 0.9600 . ?
C49 H49C 0.9600 . ?
C50 H50A 0.9600 . ?
C50 H50B 0.9600 . ?
C50 H50C 0.9600 . ?
C51 H51 0.9300 . ?
C51 C52 1.382(19) . ?
C52 H52 0.9300 . ?
O14 H14A 0.8503 . ?
O14 H14B 0.8499 . ?
O12 H12A 0.8841 . ?
O12 H12B 0.9014 . ?
C53 H53A 0.9605 . ?
C53 H53B 0.9600 . ?
C53 H53C 0.9597 . ?
O13 H13A 0.8855 . ?
O13 H13B 0.8603 . ?
O15 H15A 0.5797 . ?
O15 H15B 0.8227 . ?
O11 H11A 0.8501 . ?
O11 H11B 0.8496 . ?
O16 H16A 0.8500 . ?
O16 H16B 0.8501 . ?

loop_
_geom_torsion_atom_site_label_1
_geom_torsion_atom_site_label_2
_geom_torsion_atom_site_label_3
_geom_torsion_atom_site_label_4
_geom_torsion
_geom_torsion_site_symmetry_1
_geom_torsion_site_symmetry_2
_geom_torsion_site_symmetry_3
_geom_torsion_site_symmetry_4
_geom_torsion_publ_flag
Dy1 O2 C8 C5 -62.6(8) . . . . ?
Dy1 O2 C8 C28 119.4(7) . . . . ?
Dy1 O1 C16 C11 -28.2(12) . . . . ?
Dy1 O1 C16 C13 155.4(6) . . . . ?
Dy1 N6 N5 C19 -11.1(10) . . . . ?
Dy1 N6 C2 C5 8.3(11) . . . . ?
Dy1 N3 C6 N2 9.4(9) . . . . ?
Dy1 N3 C6 C15 -178.0(6) . . . . ?
Dy1 N3 C12 C9 -7.7(9) . . . . ?
Dy1 N3 C12 C27 176.5(6) . . . . ?
Dy1 N4 C9 C12 -1.3(10) . . . . ?
Dy1 N4 C9 C31 179.8(7) . . . . ?
Dy1 N4 C19 N5 2.7(10) . . . . ?
Dy1 N4 C19 C17 -177.0(6) . . . . ?
Dy1 N1 C25 C11 20.2(13) . . . . ?
Dy2 O2 C8 C5 84.5(8) . . . . ?
Dy2 O2 C8 C28 -93.5(8) . . . . ?
Dy2 O4 C10 C21 -30.2(13) . . . . ?
Dy2 O4 C10 C22 152.0(7) . . . . ?
Dy2 N12 C3 C14 10.6(11) . . . . ?
Dy2 N12 N11 C18 -13.1(10) . . . . ?
Dy2 N10 C18 N11 1.4(11) . . . . ?
Dy2 N10 C18 C46 -177.7(7) . . . . ?
Dy2 N10 C35 C20 -0.2(11) . . . . ?
Dy2 N10 C35 C51 179.3(8) . . . . ?
Dy2 N7 N8 C39 -9.2(10) . . . . ?
Dy2 N7 C40 C21 19.1(14) . . . . ?
Dy2 N9 C20 C35 -8.5(10) . . . . ?
Dy2 N9 C20 C38 173.2(7) . . . . ?
Dy2 N9 C39 N8 8.1(11) . . . . ?
Dy2 N9 C39 C45 -174.3(7) . . . . ?
O2 C8 C28 O8 -5.6(11) . . . . ?
O2 C8 C28 C34 173.1(8) . . . . ?
O10 C1 C4 C14 176.7(7) . . . . ?
O10 C1 C4 O3 -2.1(11) . . . . ?
O10 C1 C7 C30 -179.1(9) . . . . ?
O4 C10 C21 C26 178.2(8) . . . . ?
O4 C10 C21 C40 -9.6(13) . . . . ?
O4 C10 C22 O9 3.8(12) . . . . ?
O4 C10 C22 C41 -177.8(8) . . . . ?
N6 N5 C19 N4 5.7(11) . . . . ?
N6 N5 C19 C17 -174.6(8) . . . . ?
N6 C2 C5 C8 22.5(12) . . . . ?
N6 C2 C5 C29 -159.0(8) . . . . ?
O8 C28 C34 C36 -178.8(8) . . . . ?
O9 C22 C41 C44 177.7(10) . . . . ?
N12 C3 C14 C4 23.6(13) . . . . ?
N12 C3 C14 C24 -156.8(9) . . . . ?
N12 N11 C18 N10 8.1(12) . . . . ?
N12 N11 C18 C46 -172.8(8) . . . . ?
O7 C13 C16 O1 2.1(11) . . . . ?
O7 C13 C16 C11 -174.6(7) . . . . ?
O7 C13 C32 C37 178.2(9) . . . . ?
N3 C6 C15 C23 4.3(14) . . . . ?
N3 C12 C27 C23 -1.4(14) . . . . ?
N10 C18 C46 C52 -3.3(16) . . . . ?
N10 C35 C51 C52 -0.1(17) . . . . ?
N7 N8 C39 N9 0.8(13) . . . . ?
N7 N8 C39 C45 -176.8(8) . . . . ?
N4 C9 C12 N3 5.8(11) . . . . ?
N4 C9 C12 C27 -178.6(8) . . . . ?
N4 C9 C31 C33 -4.6(15) . . . . ?
N5 N6 C2 C5 -179.4(7) . . . . ?
N2 N1 C25 C11 -170.6(8) . . . . ?
N2 C6 C15 C23 176.5(9) . . . . ?
C1 C4 C14 C3 -177.4(8) . . . . ?
C1 C4 C14 C24 3.1(13) . . . . ?
C1 C4 O3 Dy1 -90.8(8) . . . . ?
C1 C4 O3 Dy2 120.1(6) . . . . ?
C1 C7 C30 C24 1.9(15) . . . . ?
N1 N2 C6 N3 5.4(11) . . . . ?
N1 N2 C6 C15 -167.1(8) . . . . ?
N9 C20 C35 N10 5.5(12) . . . . ?
N9 C20 C35 C51 -174.0(9) . . . . ?
N9 C20 C38 C47 0.5(16) . . . . ?
N9 C39 C45 C47 1.4(16) . . . . ?
C2 N6 N5 C19 175.8(8) . . . . ?
C2 C5 C8 O2 6.3(12) . . . . ?
C2 C5 C8 C28 -175.6(8) . . . . ?
C2 C5 C29 C36 176.7(8) . . . . ?
C3 N12 N11 C18 176.2(8) . . . . ?
C3 C14 C24 C30 178.9(8) . . . . ?
N11 N12 C3 C14 -179.7(7) . . . . ?
N11 C18 C46 C52 177.7(11) . . . . ?
C4 C1 C7 C30 -0.2(14) . . . . ?
C4 C14 C24 C30 -1.5(13) . . . . ?
N8 N7 C40 C21 -169.1(8) . . . . ?
N8 C39 C45 C47 178.9(10) . . . . ?
C5 C8 C28 O8 176.3(7) . . . . ?
C5 C8 C28 C34 -5.0(12) . . . . ?
C5 C29 C36 C34 2.3(14) . . . . ?
C6 N3 C12 C9 178.7(7) . . . . ?
C6 N3 C12 C27 2.9(12) . . . . ?
C6 N2 N1 Dy1 -17.4(9) . . . . ?
C6 N2 N1 C25 172.1(8) . . . . ?
C6 C15 C23 C27 -2.8(16) . . . . ?
C7 C1 C4 C14 -2.3(12) . . . . ?
C7 C1 C4 O3 179.0(8) . . . . ?
C8 C5 C29 C36 -4.7(13) . . . . ?
C8 C28 C34 C36 2.6(13) . . . . ?
C9 N4 C19 N5 176.3(7) . . . . ?
C9 N4 C19 C17 -3.3(11) . . . . ?
C9 C12 C27 C23 -176.9(9) . . . . ?
C9 C31 C33 C17 -0.8(15) . . . . ?
C10 C21 C26 C44 -0.1(14) . . . . ?
C10 C21 C40 N7 11.4(14) . . . . ?
C10 C22 C41 C44 -0.4(16) . . . . ?
C12 N3 C6 N2 -176.8(7) . . . . ?
C12 N3 C6 C15 -4.3(11) . . . . ?
C12 C9 C31 C33 176.6(9) . . . . ?
C13 C32 C37 C42 -4.0(16) . . . . ?
C14 C4 O3 Dy1 90.5(8) . . . . ?
C14 C4 O3 Dy2 -58.6(9) . . . . ?
C14 C24 C30 C7 -1.1(15) . . . . ?
C15 C23 C27 C12 1.4(16) . . . . ?
C16 C11 C25 N1 7.1(14) . . . . ?
C16 C11 C42 C37 0.0(14) . . . . ?
C16 C13 C32 C37 0.1(15) . . . . ?
C18 N10 C35 C20 -174.7(8) . . . . ?
C18 N10 C35 C51 4.8(14) . . . . ?
C18 C46 C52 C51 8.2(19) . . . . ?
C19 N4 C9 C12 -174.6(7) . . . . ?
C19 N4 C9 C31 6.5(12) . . . . ?
C19 C17 C33 C31 3.7(15) . . . . ?
C20 N9 C39 N8 -178.6(8) . . . . ?
C20 N9 C39 C45 -1.0(13) . . . . ?
C20 C35 C51 C52 179.4(11) . . . . ?
C20 C38 C47 C45 -0.1(18) . . . . ?
C21 C10 C22 O9 -174.1(8) . . . . ?
C21 C10 C22 C41 4.3(13) . . . . ?
C21 C26 C44 C41 4.1(16) . . . . ?
C22 C10 C21 C26 -4.0(13) . . . . ?
C22 C10 C21 C40 168.1(8) . . . . ?
C22 C41 C44 C26 -3.9(17) . . . . ?
C25 C11 C16 O1 -6.8(13) . . . . ?
C25 C11 C16 C13 169.7(8) . . . . ?
C25 C11 C42 C37 -173.6(9) . . . . ?
C26 C21 C40 N7 -175.8(9) . . . . ?
C28 C34 C36 C29 -1.3(14) . . . . ?
C29 C5 C8 O2 -172.1(7) . . . . ?
C29 C5 C8 C28 5.9(11) . . . . ?
C31 C9 C12 N3 -175.3(8) . . . . ?
C31 C9 C12 C27 0.3(14) . . . . ?
C32 C13 C16 O1 -179.6(8) . . . . ?
C32 C13 C16 C11 3.7(12) . . . . ?
C32 C37 C42 C11 3.9(16) . . . . ?
C33 C17 C19 N4 -1.6(13) . . . . ?
C33 C17 C19 N5 178.7(8) . . . . ?
C35 N10 C18 N11 175.9(8) . . . . ?
C35 N10 C18 C46 -3.1(13) . . . . ?
C35 C20 C38 C47 -177.7(10) . . . . ?
C35 C51 C52 C46 -7(2) . . . . ?
C38 C20 C35 N10 -176.3(9) . . . . ?
C38 C20 C35 C51 4.2(15) . . . . ?
C39 N9 C20 C35 178.4(8) . . . . ?
C39 N9 C20 C38 0.1(13) . . . . ?
C39 C45 C47 C38 -0.7(17) . . . . ?
C40 N7 N8 C39 178.0(9) . . . . ?
C40 C21 C26 C44 -172.8(9) . . . . ?
C42 C11 C16 O1 179.7(8) . . . . ?
C42 C11 C16 C13 -3.8(12) . . . . ?
C42 C11 C25 N1 -179.4(9) . . . . ?
C43 O10 C1 C4 -176.9(8) . . . . ?
C43 O10 C1 C7 2.0(13) . . . . ?
C48 O7 C13 C16 -173.8(8) . . . . ?
C48 O7 C13 C32 7.9(13) . . . . ?
C49 O8 C28 C8 -173.7(8) . . . . ?
C49 O8 C28 C34 7.5(13) . . . . ?
C50 O9 C22 C10 178.6(9) . . . . ?
C50 O9 C22 C41 0.4(15) . . . . ?
O3 C4 C14 C3 1.3(13) . . . . ?
O3 C4 C14 C24 -178.2(8) . . . . ?

loop_
_platon_squeeze_void_nr
_platon_squeeze_void_average_x
_platon_squeeze_void_average_y
_platon_squeeze_void_average_z
_platon_squeeze_void_volume
_platon_squeeze_void_count_electrons
_platon_squeeze_void_content
1 -0.011 0.000 0.500 724 198 ' '
2 -0.010 0.500 1.000 724 198 ' '
3 0.421 0.233 0.099 8 1 ' '
4 0.422 0.267 0.599 8 1 ' '
5 0.578 0.733 0.401 8 1 ' '
6 0.578 0.766 0.901 8 1 ' '
